data_1504692
loop_
_publ_author_name
'Yang, Luo'
'Zheng, Qi-Yu'
'Wang, De-Xian'
'Huang, Zhi-Tang'
'Wang, Mei-Xiang'

_publ_section_title
;
 Reversal of nucleophilicity of enamides in water: control of cyclization
 pathways by reaction media for the orthogonal synthesis of
 dihydropyridinone and pyrrolidinone Clausena alkaloids.
;
_journal_issue 12
_journal_name_full 'Organic letters'
_journal_page_first 2461
_journal_page_last 2464
_journal_paper_doi 10.1021/ol800740h
_journal_volume 10
_journal_year 2008
_chemical_formula_sum 'C18 H17 N O2'
_chemical_formula_weight 279.33
_chemical_name_systematic
; 

 ? 

;
_space_group_IT_number 14
_symmetry_cell_setting monoclinic
_symmetry_space_group_name_Hall '-P 2ybc'
_symmetry_space_group_name_H-M 'P 1 21/c 1'
_atom_sites_solution_hydrogens geom
_atom_sites_solution_primary direct
_atom_sites_solution_secondary difmap
_audit_creation_method SHELXL-97
_cell_angle_alpha 90.00
_cell_angle_beta 95.30(3)
_cell_angle_gamma 90.00
_cell_formula_units_Z 4
_cell_length_a 13.032(3)
_cell_length_b 12.820(3)
_cell_length_c 8.8913(18)
_cell_measurement_reflns_used 670
_cell_measurement_temperature 293(2)
_cell_measurement_theta_max 27.46
_cell_measurement_theta_min 1.57
_cell_volume 1479.1(6)
_computing_cell_refinement 'Rapid Auto(Rigaku 2001)'
_computing_data_collection 'Rapid Auto(Rigaku 2001)'
_computing_data_reduction 'Rapid Auto(Rigaku 2001)'
_computing_structure_refinement 'SHELXL-97 (Sheldrick, 1997)'
_computing_structure_solution 'SHELXS-97 (Sheldrick, 1990)'
_diffrn_ambient_temperature 293(2)
_diffrn_measured_fraction_theta_full 0.999
_diffrn_measured_fraction_theta_max 0.999
_diffrn_measurement_device_type 'Rigaku Raxis Rapid IP'
_diffrn_measurement_method oscillation
_diffrn_radiation_monochromator graphite
_diffrn_radiation_source 'Rotating Anode'
_diffrn_radiation_type MoK\a
_diffrn_radiation_wavelength 0.71073
_diffrn_reflns_av_R_equivalents 0.1024
_diffrn_reflns_av_sigmaI/netI 0.0720
_diffrn_reflns_limit_h_max 15
_diffrn_reflns_limit_h_min -15
_diffrn_reflns_limit_k_max 15
_diffrn_reflns_limit_k_min -15
_diffrn_reflns_limit_l_max 10
_diffrn_reflns_limit_l_min -10
_diffrn_reflns_number 8105
_diffrn_reflns_theta_full 25.00
_diffrn_reflns_theta_max 25.00
_diffrn_reflns_theta_min 2.23
_exptl_absorpt_coefficient_mu 0.082
_exptl_absorpt_correction_T_max 0.9838
_exptl_absorpt_correction_T_min 0.9420
_exptl_absorpt_correction_type empirical
_exptl_absorpt_process_details abscor
_exptl_crystal_colour colorless
_exptl_crystal_density_diffrn 1.254
_exptl_crystal_density_method 'not measured'
_exptl_crystal_description plate
_exptl_crystal_F_000 592
_exptl_crystal_size_max 0.74
_exptl_crystal_size_mid 0.46
_exptl_crystal_size_min 0.20
_refine_diff_density_max 0.246
_refine_diff_density_min -0.257
_refine_diff_density_rms 0.071
_refine_ls_extinction_method none
_refine_ls_goodness_of_fit_ref 1.196
_refine_ls_hydrogen_treatment constr
_refine_ls_matrix_type full
_refine_ls_number_parameters 190
_refine_ls_number_reflns 2608
_refine_ls_number_restraints 0
_refine_ls_restrained_S_all 1.196
_refine_ls_R_factor_all 0.1156
_refine_ls_R_factor_gt 0.0896
_refine_ls_shift/su_max 0.000
_refine_ls_shift/su_mean 0.000
_refine_ls_structure_factor_coef Fsqd
_refine_ls_weighting_details 'calc w=1/[\s^2^(Fo^2^)+(0.0554P)^2^+1.1828P] where P=(Fo^2^+2Fc^2^)/3'
_refine_ls_weighting_scheme calc
_refine_ls_wR_factor_gt 0.1842
_refine_ls_wR_factor_ref 0.1967
_reflns_number_gt 2052
_reflns_number_total 2608
_reflns_threshold_expression >2sigma(I)
_cod_data_source_file ol800740h-file003.cif
_cod_data_source_block a
_cod_original_sg_symbol_H-M P2(1)/c
_cod_database_code 1504692

loop_
_symmetry_equiv_pos_as_xyz
'x, y, z'
'-x, y+1/2, -z+1/2'
'-x, -y, -z'
'x, -y-1/2, z-1/2'

loop_
_atom_site_label
_atom_site_type_symbol
_atom_site_fract_x
_atom_site_fract_y
_atom_site_fract_z
_atom_site_U_iso_or_equiv
_atom_site_adp_type
_atom_site_occupancy
_atom_site_symmetry_multiplicity
_atom_site_calc_flag
_atom_site_refinement_flags
O1 O 0.0883(2) 0.13029(19) -0.3597(3) 0.0592(7) Uani 1 1 d .
O2 O 0.04567(17) 0.20502(17) -0.0403(3) 0.0474(6) Uani 1 1 d .
H2A H 0.0557 0.2555 0.0158 0.071 Uiso 1 1 d R
N1 N 0.0909(2) 0.00371(19) -0.1855(3) 0.0386(6) Uani 1 1 d .
C1 C 0.1818(2) 0.0222(2) 0.0631(3) 0.0354(7) Uani 1 1 d .
C2 C 0.1227(2) -0.0313(2) -0.0386(3) 0.0372(7) Uani 1 1 d .
H2B H 0.1006 -0.0970 -0.0110 0.045 Uiso 1 1 calc R
C3 C 0.0437(3) -0.0712(3) -0.2957(4) 0.0506(9) Uani 1 1 d .
H3A H 0.0037 -0.0343 -0.3747 0.076 Uiso 1 1 d R
H3B H -0.0003 -0.1175 -0.2461 0.076 Uiso 1 1 d R
H3C H 0.0965 -0.1109 -0.3381 0.076 Uiso 1 1 d R
C4 C 0.1056(3) 0.1028(2) -0.2287(3) 0.0398(7) Uani 1 1 d .
C5 C 0.1390(2) 0.1774(2) -0.1008(4) 0.0386(7) Uani 1 1 d .
H5A H 0.1690 0.2398 -0.1427 0.046 Uiso 1 1 calc R
C6 C 0.2170(2) 0.1301(2) 0.0198(3) 0.0374(7) Uani 1 1 d .
H6A H 0.2168 0.1740 0.1099 0.045 Uiso 1 1 calc R
C7 C 0.3256(2) 0.1335(3) -0.0298(3) 0.0415(8) Uani 1 1 d .
C8 C 0.3889(3) 0.2161(3) 0.0154(6) 0.0731(12) Uani 1 1 d .
H8A H 0.3659 0.2672 0.0785 0.088 Uiso 1 1 calc R
C9 C 0.4859(4) 0.2232(5) -0.0324(7) 0.1010(18) Uani 1 1 d .
H9A H 0.5274 0.2798 -0.0019 0.121 Uiso 1 1 calc R
C10 C 0.5227(4) 0.1489(5) -0.1237(6) 0.0830(14) Uani 1 1 d .
H10A H 0.5886 0.1546 -0.1550 0.100 Uiso 1 1 calc R
C11 C 0.4610(3) 0.0659(4) -0.1685(4) 0.0688(12) Uani 1 1 d .
H11A H 0.4848 0.0148 -0.2310 0.083 Uiso 1 1 calc R
C12 C 0.3621(3) 0.0582(3) -0.1202(4) 0.0533(9) Uani 1 1 d .
H12A H 0.3207 0.0013 -0.1497 0.064 Uiso 1 1 calc R
C13 C 0.2171(2) -0.0214(2) 0.2126(3) 0.0387(8) Uani 1 1 d .
C14 C 0.1816(3) -0.1168(3) 0.2610(4) 0.0555(10) Uani 1 1 d .
H14A H 0.1338 -0.1540 0.1980 0.067 Uiso 1 1 calc R
C15 C 0.2157(3) -0.1576(3) 0.4007(5) 0.0681(12) Uani 1 1 d .
H15A H 0.1918 -0.2223 0.4294 0.082 Uiso 1 1 calc R
C16 C 0.2841(3) -0.1035(4) 0.4967(4) 0.0652(12) Uani 1 1 d .
H16A H 0.3063 -0.1307 0.5912 0.078 Uiso 1 1 calc R
C17 C 0.3198(4) -0.0093(4) 0.4528(4) 0.0694(12) Uani 1 1 d .
H17A H 0.3665 0.0278 0.5176 0.083 Uiso 1 1 calc R
C18 C 0.2866(3) 0.0312(3) 0.3123(4) 0.0548(10) Uani 1 1 d .
H18A H 0.3117 0.0956 0.2843 0.066 Uiso 1 1 calc R

loop_
_atom_site_aniso_label
_atom_site_aniso_U_11
_atom_site_aniso_U_22
_atom_site_aniso_U_33
_atom_site_aniso_U_23
_atom_site_aniso_U_13
_atom_site_aniso_U_12
O1 0.085(2) 0.0507(15) 0.0403(13) 0.0130(11) -0.0050(12) 0.0015(13)
O2 0.0386(13) 0.0373(12) 0.0661(15) -0.0117(11) 0.0032(11) -0.0007(10)
N1 0.0495(17) 0.0309(13) 0.0347(14) -0.0012(11) -0.0006(12) -0.0024(12)
C1 0.0389(18) 0.0327(16) 0.0349(16) -0.0017(12) 0.0051(14) 0.0030(13)
C2 0.0438(19) 0.0298(15) 0.0381(16) 0.0028(13) 0.0044(14) 0.0027(13)
C3 0.059(2) 0.049(2) 0.0416(18) -0.0122(15) -0.0022(17) -0.0023(17)
C4 0.0397(18) 0.0389(17) 0.0401(17) 0.0063(14) 0.0006(14) 0.0019(14)
C5 0.0393(18) 0.0287(15) 0.0479(18) 0.0038(13) 0.0042(15) -0.0019(13)
C6 0.0423(19) 0.0310(16) 0.0387(16) -0.0034(13) 0.0022(14) -0.0044(13)
C7 0.0377(19) 0.0452(18) 0.0403(17) 0.0041(15) -0.0023(14) -0.0023(15)
C8 0.053(3) 0.060(2) 0.109(4) -0.009(2) 0.019(2) -0.016(2)
C9 0.066(3) 0.087(4) 0.152(5) 0.001(4) 0.020(3) -0.033(3)
C10 0.044(2) 0.110(4) 0.098(4) 0.021(3) 0.019(2) -0.004(3)
C11 0.051(2) 0.106(4) 0.051(2) 0.007(2) 0.0133(19) 0.018(2)
C12 0.046(2) 0.067(2) 0.0458(19) -0.0037(18) 0.0015(16) -0.0003(18)
C13 0.0368(18) 0.0432(18) 0.0372(17) 0.0003(14) 0.0107(14) 0.0076(14)
C14 0.060(2) 0.055(2) 0.050(2) 0.0137(17) 0.0000(18) -0.0043(18)
C15 0.082(3) 0.065(3) 0.058(2) 0.024(2) 0.004(2) 0.004(2)
C16 0.070(3) 0.086(3) 0.0393(19) 0.016(2) 0.0035(19) 0.024(2)
C17 0.075(3) 0.084(3) 0.046(2) -0.002(2) -0.013(2) 0.008(2)
C18 0.059(2) 0.057(2) 0.046(2) 0.0007(17) -0.0040(17) 0.0017(18)

loop_
_atom_type_symbol
_atom_type_description
_atom_type_scat_dispersion_real
_atom_type_scat_dispersion_imag
_atom_type_scat_source
C C 0.0033 0.0016 'International Tables Vol C Tables 4.2.6.8 and 6.1.1.4'
H H 0.0000 0.0000 'International Tables Vol C Tables 4.2.6.8 and 6.1.1.4'
N N 0.0061 0.0033 'International Tables Vol C Tables 4.2.6.8 and 6.1.1.4'
O O 0.0106 0.0060 'International Tables Vol C Tables 4.2.6.8 and 6.1.1.4'

loop_
_geom_angle_atom_site_label_1
_geom_angle_atom_site_label_2
_geom_angle_atom_site_label_3
_geom_angle
C5 O2 H2A 109.5
C4 N1 C2 121.9(3)
C4 N1 C3 119.3(3)
C2 N1 C3 118.7(3)
C2 C1 C13 122.2(3)
C2 C1 C6 118.0(3)
C13 C1 C6 119.8(3)
C1 C2 N1 124.8(3)
C1 C2 H2B 117.6
N1 C2 H2B 117.6
N1 C3 H3A 109.4
N1 C3 H3B 109.3
H3A C3 H3B 109.5
N1 C3 H3C 109.7
H3A C3 H3C 109.5
H3B C3 H3C 109.5
O1 C4 N1 121.9(3)
O1 C4 C5 123.3(3)
N1 C4 C5 114.8(3)
O2 C5 C4 104.2(2)
O2 C5 C6 111.7(3)
C4 C5 C6 113.6(2)
O2 C5 H5A 109.1
C4 C5 H5A 109.1
C6 C5 H5A 109.1
C1 C6 C7 114.3(3)
C1 C6 C5 110.0(2)
C7 C6 C5 111.1(2)
C1 C6 H6A 107.0
C7 C6 H6A 107.0
C5 C6 H6A 107.0
C12 C7 C8 118.8(3)
C12 C7 C6 122.2(3)
C8 C7 C6 119.0(3)
C9 C8 C7 120.3(5)
C9 C8 H8A 119.9
C7 C8 H8A 119.9
C10 C9 C8 121.4(5)
C10 C9 H9A 119.3
C8 C9 H9A 119.3
C9 C10 C11 119.0(4)
C9 C10 H10A 120.5
C11 C10 H10A 120.5
C10 C11 C12 119.9(4)
C10 C11 H11A 120.1
C12 C11 H11A 120.1
C7 C12 C11 120.7(4)
C7 C12 H12A 119.7
C11 C12 H12A 119.7
C18 C13 C14 116.6(3)
C18 C13 C1 121.6(3)
C14 C13 C1 121.8(3)
C15 C14 C13 121.5(4)
C15 C14 H14A 119.2
C13 C14 H14A 119.2
C16 C15 C14 120.5(4)
C16 C15 H15A 119.8
C14 C15 H15A 119.8
C17 C16 C15 119.4(4)
C17 C16 H16A 120.3
C15 C16 H16A 120.3
C16 C17 C18 120.3(4)
C16 C17 H17A 119.9
C18 C17 H17A 119.9
C13 C18 C17 121.8(4)
C13 C18 H18A 119.1
C17 C18 H18A 119.1

loop_
_geom_bond_atom_site_label_1
_geom_bond_atom_site_label_2
_geom_bond_distance
O1 C4 1.218(4)
O2 C5 1.419(4)
O2 H2A 0.8200
N1 C4 1.345(4)
N1 C2 1.407(4)
N1 C3 1.466(4)
C1 C2 1.324(4)
C1 C13 1.475(4)
C1 C6 1.518(4)
C2 H2B 0.9300
C3 H3A 0.9600
C3 H3B 0.9600
C3 H3C 0.9600
C4 C5 1.518(4)
C5 C6 1.533(4)
C5 H5A 0.9800
C6 C7 1.521(4)
C6 H6A 0.9800
C7 C12 1.369(5)
C7 C8 1.380(5)
C8 C9 1.373(7)
C8 H8A 0.9300
C9 C10 1.367(8)
C9 H9A 0.9300
C10 C11 1.371(7)
C10 H10A 0.9300
C11 C12 1.399(6)
C11 H11A 0.9300
C12 H12A 0.9300
C13 C18 1.383(5)
C13 C14 1.390(5)
C14 C15 1.382(5)
C14 H14A 0.9300
C15 C16 1.366(6)
C15 H15A 0.9300
C16 C17 1.363(6)
C16 H16A 0.9300
C17 C18 1.385(5)
C17 H17A 0.9300
C18 H18A 0.9300
